data_4030965
loop_
_publ_author_name
'Murthy, Akondi Srirama'
'Donikela, Sangeetha'
'Reddy, Cirandur Suresh'
'Chegondi, Rambabu'

_publ_section_title
;
 Palladium-catalyzed regioselective domino cyclization of
 cyclohexadienones.
;
_journal_issue 11
_journal_name_full 'The Journal of organic chemistry'
_journal_page_first 5566
_journal_page_last 5571
_journal_paper_doi 10.1021/acs.joc.5b00493
_journal_volume 80
_journal_year 2015
_chemical_formula_sum 'C16 H15 N O4'
_chemical_formula_weight 285.29
_chemical_name_systematic
;
 ?
;
_space_group_IT_number 14
_symmetry_cell_setting monoclinic
_symmetry_space_group_name_Hall '-P 2yn'
_symmetry_space_group_name_H-M 'P 1 21/n 1'
_atom_sites_solution_hydrogens geom
_atom_sites_solution_primary direct
_atom_sites_solution_secondary difmap
_audit_creation_method SHELXL-97
_cell_angle_alpha 90.00
_cell_angle_beta 94.658(5)
_cell_angle_gamma 90.00
_cell_formula_units_Z 4
_cell_length_a 10.9511(5)
_cell_length_b 7.0532(3)
_cell_length_c 18.2429(9)
_cell_measurement_temperature 293(2)
_cell_volume 1404.43(11)
_computing_structure_refinement 'SHELXL-97 (Sheldrick, 2008)'
_diffrn_ambient_temperature 293(2)
_diffrn_measured_fraction_theta_full 0.993
_diffrn_measured_fraction_theta_max 0.993
_diffrn_radiation_monochromator graphite
_diffrn_radiation_source 'fine-focus sealed tube'
_diffrn_radiation_type MoK\a
_diffrn_radiation_wavelength 0.71073
_diffrn_reflns_av_R_equivalents 0.0448
_diffrn_reflns_av_sigmaI/netI 0.0551
_diffrn_reflns_limit_h_max 13
_diffrn_reflns_limit_h_min -13
_diffrn_reflns_limit_k_max 8
_diffrn_reflns_limit_k_min -5
_diffrn_reflns_limit_l_max 22
_diffrn_reflns_limit_l_min -20
_diffrn_reflns_number 4341
_diffrn_reflns_theta_full 25.81
_diffrn_reflns_theta_max 25.81
_diffrn_reflns_theta_min 2.10
_exptl_absorpt_coefficient_mu 0.098
_exptl_crystal_density_diffrn 1.349
_exptl_crystal_density_method 'not measured'
_exptl_crystal_description block
_exptl_crystal_F_000 600
_exptl_crystal_size_max 0.18
_exptl_crystal_size_mid 0.16
_exptl_crystal_size_min 0.16
_refine_diff_density_max 0.417
_refine_diff_density_min -0.270
_refine_diff_density_rms 0.063
_refine_ls_extinction_method none
_refine_ls_goodness_of_fit_ref 1.186
_refine_ls_hydrogen_treatment mixed
_refine_ls_matrix_type full
_refine_ls_number_parameters 191
_refine_ls_number_reflns 2313
_refine_ls_number_restraints 0
_refine_ls_restrained_S_all 1.186
_refine_ls_R_factor_all 0.1256
_refine_ls_R_factor_gt 0.0867
_refine_ls_shift/su_max 0.000
_refine_ls_shift/su_mean 0.000
_refine_ls_structure_factor_coef Fsqd
_refine_ls_weighting_details 'calc w=1/[\s^2^(Fo^2^)+(0.1440P)^2^+0.0000P] where P=(Fo^2^+2Fc^2^)/3'
_refine_ls_weighting_scheme calc
_refine_ls_wR_factor_gt 0.2326
_refine_ls_wR_factor_ref 0.3051
_reflns_number_gt 1311
_reflns_number_total 2313
_reflns_threshold_expression >2\s(I)
_cod_data_source_file jo5b00493_si_002.cif
_cod_data_source_block exp_4657
_cod_depositor_comments 'Adding full bibliography for 4030965.cif.'
_cod_original_sg_symbol_H-M P21/n
_cod_database_code 4030965

loop_
_symmetry_equiv_pos_as_xyz
'x, y, z'
'-x+1/2, y+1/2, -z+1/2'
'-x, -y, -z'
'x-1/2, -y-1/2, z-1/2'

loop_
_atom_site_label
_atom_site_type_symbol
_atom_site_fract_x
_atom_site_fract_y
_atom_site_fract_z
_atom_site_U_iso_or_equiv
_atom_site_adp_type
_atom_site_occupancy
_atom_site_symmetry_multiplicity
_atom_site_calc_flag
_atom_site_refinement_flags
C15 C 0.0931(4) 0.1917(6) 0.3639(2) 0.0795(12) Uani 1 1 d .
C11 C -0.0576(4) 0.4151(6) 0.3980(2) 0.0731(11) Uani 1 1 d .
O2 O -0.3626(3) 0.8235(5) 0.49147(17) 0.0977(11) Uani 1 1 d .
N1 N 0.1518(5) 0.0042(6) 0.3747(2) 0.0983(13) Uani 1 1 d .
O1 O -0.4383(4) 0.4155(5) 0.2568(2) 0.1184(13) Uani 1 1 d .
O3 O 0.1182(4) -0.0947(6) 0.4246(3) 0.1254(14) Uani 1 1 d .
C6 C -0.2746(4) 0.7413(5) 0.3824(2) 0.0695(10) Uani 1 1 d .
H6 H -0.2067 0.8309 0.3798 0.083 Uiso 1 1 calc R
C10 C -0.2399(4) 0.5994(6) 0.4414(2) 0.0757(11) Uani 1 1 d .
C5 C -0.3077(4) 0.6615(6) 0.3052(2) 0.0798(12) Uani 1 1 d .
H5 H -0.2601 0.6812 0.2659 0.096 Uiso 1 1 calc R
C8 C -0.3833(4) 0.8468(6) 0.4129(2) 0.0788(12) Uani 1 1 d .
C12 C -0.0154(4) 0.5401(6) 0.3466(2) 0.0831(13) Uani 1 1 d .
H12 H -0.0511 0.6592 0.3402 0.100 Uiso 1 1 calc R
C3 C -0.1539(4) 0.4661(6) 0.4469(2) 0.0812(12) Uani 1 1 d .
H3 H -0.1543 0.3917 0.4889 0.097 Uiso 1 1 calc R
C14 C 0.1336(5) 0.3132(7) 0.3133(2) 0.0872(13) Uani 1 1 d .
H14 H 0.1968 0.2778 0.2851 0.105 Uiso 1 1 calc R
O4 O 0.2292(4) -0.0412(6) 0.3343(3) 0.1267(15) Uani 1 1 d .
C4 C -0.4241(5) 0.5486(6) 0.2989(2) 0.0845(13) Uani 1 1 d .
C16 C -0.0011(4) 0.2390(6) 0.4075(2) 0.0806(12) Uani 1 1 d .
H16 H -0.0259 0.1542 0.4424 0.097 Uiso 1 1 calc R
C2 C -0.5209(4) 0.6138(7) 0.3432(2) 0.0876(13) Uani 1 1 d .
H2 H -0.5971 0.5550 0.3376 0.105 Uiso 1 1 calc R
C1 C -0.5038(4) 0.7529(7) 0.3910(2) 0.0869(13) Uani 1 1 d .
H1 H -0.5721 0.7969 0.4130 0.104 Uiso 1 1 calc R
C9 C -0.3214(4) 0.6338(8) 0.5023(2) 0.0925(14) Uani 1 1 d .
H9A H -0.3900 0.5463 0.4991 0.111 Uiso 1 1 calc R
H9B H -0.2763 0.6194 0.5500 0.111 Uiso 1 1 calc R
C13 C 0.0805(5) 0.4878(7) 0.3043(2) 0.0900(13) Uani 1 1 d .
H13 H 0.1080 0.5720 0.2701 0.108 Uiso 1 1 calc R
C7 C -0.3881(6) 1.0566(7) 0.3970(4) 0.120(2) Uani 1 1 d .
H7A H -0.4567 1.1116 0.4189 0.180 Uiso 1 1 calc R
H7B H -0.3970 1.0766 0.3448 0.180 Uiso 1 1 calc R
H7C H -0.3138 1.1153 0.4173 0.180 Uiso 1 1 calc R

loop_
_atom_site_aniso_label
_atom_site_aniso_U_11
_atom_site_aniso_U_22
_atom_site_aniso_U_33
_atom_site_aniso_U_23
_atom_site_aniso_U_13
_atom_site_aniso_U_12
C15 0.094(3) 0.072(3) 0.071(2) 0.002(2) -0.004(2) -0.003(2)
C11 0.082(3) 0.073(3) 0.063(2) 0.006(2) -0.0023(18) -0.006(2)
O2 0.106(2) 0.109(3) 0.0784(18) -0.021(2) 0.0097(16) -0.001(2)
N1 0.117(4) 0.083(3) 0.091(3) 0.008(3) -0.013(2) 0.006(3)
O1 0.145(3) 0.085(2) 0.118(3) -0.028(2) -0.028(2) -0.002(2)
O3 0.168(4) 0.085(3) 0.123(3) 0.026(2) 0.007(3) 0.016(2)
C6 0.073(2) 0.065(2) 0.070(2) -0.004(2) 0.0023(17) -0.0042(18)
C10 0.086(3) 0.072(3) 0.067(2) 0.000(2) -0.0036(19) -0.009(2)
C5 0.088(3) 0.088(3) 0.064(2) -0.003(2) 0.0065(19) -0.006(2)
C8 0.089(3) 0.075(3) 0.073(2) -0.005(2) 0.013(2) 0.000(2)
C12 0.093(3) 0.073(3) 0.082(3) 0.005(2) -0.001(2) -0.002(2)
C3 0.094(3) 0.076(3) 0.071(2) 0.011(2) -0.006(2) -0.012(2)
C14 0.095(3) 0.086(3) 0.080(3) -0.004(3) 0.000(2) -0.005(2)
O4 0.123(3) 0.126(3) 0.135(3) 0.001(3) 0.029(3) 0.029(2)
C4 0.109(3) 0.064(3) 0.078(2) 0.001(2) -0.014(2) 0.004(2)
C16 0.099(3) 0.066(3) 0.074(2) 0.008(2) -0.009(2) -0.008(2)
C2 0.082(3) 0.101(3) 0.078(3) 0.001(3) -0.004(2) -0.011(3)
C1 0.078(3) 0.106(4) 0.077(2) 0.014(3) 0.010(2) 0.005(2)
C9 0.094(3) 0.118(4) 0.065(2) 0.002(3) 0.003(2) -0.003(3)
C13 0.105(3) 0.086(3) 0.078(3) 0.013(3) 0.004(2) -0.012(3)
C7 0.153(5) 0.075(3) 0.136(5) -0.012(3) 0.037(4) 0.017(3)

loop_
_atom_type_symbol
_atom_type_description
_atom_type_scat_dispersion_real
_atom_type_scat_dispersion_imag
_atom_type_scat_source
C C 0.0033 0.0016 'International Tables Vol C Tables 4.2.6.8 and 6.1.1.4'
H H 0.0000 0.0000 'International Tables Vol C Tables 4.2.6.8 and 6.1.1.4'
N N 0.0061 0.0033 'International Tables Vol C Tables 4.2.6.8 and 6.1.1.4'
O O 0.0106 0.0060 'International Tables Vol C Tables 4.2.6.8 and 6.1.1.4'

loop_
_geom_angle_atom_site_label_1
_geom_angle_atom_site_label_2
_geom_angle_atom_site_label_3
_geom_angle
C14 C15 C16 122.2(5)
C14 C15 N1 119.6(5)
C16 C15 N1 118.2(4)
C16 C11 C12 118.7(4)
C16 C11 C3 118.2(4)
C12 C11 C3 122.9(4)
C9 O2 C8 105.5(3)
O4 N1 O3 124.6(5)
O4 N1 C15 118.3(5)
O3 N1 C15 117.1(5)
C10 C6 C5 116.3(3)
C10 C6 C8 102.8(3)
C5 C6 C8 112.1(3)
C10 C6 H6 108.5
C5 C6 H6 108.5
C8 C6 H6 108.5
C3 C10 C6 131.7(4)
C3 C10 C9 121.3(4)
C6 C10 C9 107.0(4)
C4 C5 C6 113.6(4)
C4 C5 H5 123.2
C6 C5 H5 123.2
O2 C8 C1 106.1(3)
O2 C8 C7 107.6(4)
C1 C8 C7 111.4(4)
O2 C8 C6 103.8(3)
C1 C8 C6 112.3(3)
C7 C8 C6 114.8(4)
C11 C12 C13 120.5(4)
C11 C12 H12 119.7
C13 C12 H12 119.7
C10 C3 C11 131.5(4)
C10 C3 H3 114.3
C11 C3 H3 114.3
C15 C14 C13 119.4(5)
C15 C14 H14 120.3
C13 C14 H14 120.3
O1 C4 C2 122.2(5)
O1 C4 C5 121.5(5)
C2 C4 C5 116.3(4)
C11 C16 C15 119.0(4)
C11 C16 H16 120.5
C15 C16 H16 120.5
C1 C2 C4 122.1(4)
C1 C2 H2 118.9
C4 C2 H2 118.9
C2 C1 C8 125.4(4)
C2 C1 H1 117.3
C8 C1 H1 117.3
O2 C9 C10 104.5(4)
O2 C9 H9A 110.8
C10 C9 H9A 110.8
O2 C9 H9B 110.8
C10 C9 H9B 110.8
H9A C9 H9B 108.9
C14 C13 C12 120.1(5)
C14 C13 H13 119.9
C12 C13 H13 119.9
C8 C7 H7A 109.5
C8 C7 H7B 109.5
H7A C7 H7B 109.5
C8 C7 H7C 109.5
H7A C7 H7C 109.5
H7B C7 H7C 109.5

loop_
_geom_bond_atom_site_label_1
_geom_bond_atom_site_label_2
_geom_bond_distance
C15 C14 1.360(6)
C15 C16 1.394(6)
C15 N1 1.476(6)
C11 C16 1.392(5)
C11 C12 1.394(6)
C11 C3 1.480(6)
O2 C9 1.421(6)
O2 C8 1.443(5)
N1 O4 1.211(5)
N1 O3 1.226(5)
O1 C4 1.215(5)
C6 C10 1.496(5)
C6 C5 1.533(5)
C6 C8 1.545(6)
C6 H6 0.9800
C10 C3 1.328(6)
C10 C9 1.501(6)
C5 C4 1.499(6)
C5 H5 0.9300
C8 C1 1.502(6)
C8 C7 1.508(7)
C12 C13 1.401(6)
C12 H12 0.9300
C3 H3 0.9300
C14 C13 1.365(6)
C14 H14 0.9300
C4 C2 1.458(6)
C16 H16 0.9300
C2 C1 1.315(6)
C2 H2 0.9300
C1 H1 0.9300
C9 H9A 0.9700
C9 H9B 0.9700
C13 H13 0.9300
C7 H7A 0.9600
C7 H7B 0.9600
C7 H7C 0.9600
